data_7249127
loop_
_publ_author_name
'Almuhana, Asia R. Y.'
'Griffin, Sarah L.'
'Champness, Neil R.'

_publ_section_title
;
 Amidinium&#x22EF;phosphonate charge assisted hydrogen-bonded organic
 frameworks: influence of diverse intermolecular interactions
;
_journal_issue 34
_journal_name_full CrystEngComm
_journal_page_first 4643
_journal_page_last 4648
_journal_paper_doi 10.1039/D4CE00479E
_journal_volume 26
_journal_year 2024
_chemical_formula_moiety 'C7 H8 O3 P, H2 O'
_chemical_formula_sum 'C7 H10 O4 P'
_chemical_formula_weight 189.12
_space_group_crystal_system monoclinic
_space_group_IT_number 14
_space_group_name_Hall '-P 2ybc'
_space_group_name_H-M_alt 'P 1 21/c 1'
_atom_sites_solution_hydrogens mixed
_atom_sites_solution_primary dual
_audit_creation_date 2024-03-25
_audit_creation_method
;
Olex2 1.5
(compiled 2024.02.16 svn.r378c4104 for OlexSys, GUI svn.r6928)
;
_audit_update_record
;
2024-05-03 deposited with the CCDC.	2024-07-18 downloaded from the CCDC.
;
_cell_angle_alpha 90
_cell_angle_beta 93.663(3)
_cell_angle_gamma 90
_cell_formula_units_Z 4
_cell_length_a 14.8893(5)
_cell_length_b 6.2149(2)
_cell_length_c 9.0927(3)
_cell_measurement_reflns_used 4129
_cell_measurement_temperature 100.00(10)
_cell_measurement_theta_max 76.6780
_cell_measurement_theta_min 2.9520
_cell_volume 839.68(5)
_computing_cell_refinement 'CrysAlisPro 1.171.42.49 (Rigaku OD, 2022)'
_computing_data_collection 'CrysAlisPro 1.171.42.49 (Rigaku OD, 2022)'
_computing_data_reduction 'CrysAlisPro 1.171.42.49 (Rigaku OD, 2022)'
_computing_molecular_graphics 'Olex2 1.5 (Dolomanov et al., 2009)'
_computing_publication_material 'Olex2 1.5 (Dolomanov et al., 2009)'
_computing_structure_refinement 'SHELXL 2019/3 (Sheldrick, 2015)'
_computing_structure_solution 'SHELXT 2018/2 (Sheldrick, 2018)'
_diffrn_ambient_environment N~2~
_diffrn_ambient_temperature 100.00(10)
_diffrn_detector 'Hybrid Pixel Array Detector'
_diffrn_detector_area_resol_mean 10.0000
_diffrn_detector_type HyPix
_diffrn_measured_fraction_theta_full 0.996
_diffrn_measured_fraction_theta_max 0.929
_diffrn_measurement_details
;
List of Runs (angles in degrees, time in seconds):

  # Type    Start    End  Width  t~exp~   \w     \q     \k     \f   Frames
#--------------------------------------------------------------------------
  1  \w   -122.00 -39.00   0.50    1.73    --  -49.15 -16.00 -13.00  166
  2  \w    -33.00  25.00   0.50    1.73    --  -49.15  16.00 155.00  116
  3  \w    -24.00  25.00   0.50    1.73    --   49.15 -16.00 -13.00   98
  4  \w     39.00 123.00   0.50    1.73    --   49.15  16.00 155.00  168
  5  \w   -163.00 -80.00   0.50    6.91    --  -90.00 -16.00 -13.00  166
  6  \w    100.00 178.00   0.50    6.91    --  110.16  16.00 155.00  156
  7  \w   -120.00 -94.00   0.50    1.73    --  -49.15 -57.00 -90.00   52
  8  \w    -23.00  40.00   0.50    1.73    --   49.15 -38.00-120.00  126
  9  \w    -48.00 -18.00   0.50    6.91    --  -90.00  38.00 -90.00   60
 10  \w    -48.00 -18.00   0.50    6.91    --  -90.00  38.00  90.00   60
 11  \w    -48.00 -18.00   0.50    6.91    --  -90.00  38.00 120.00   60
 12  \w    -48.00 -18.00   0.50    6.91    --  -90.00  38.00 -60.00   60
 13  \w    -48.00 -18.00   0.50    6.91    --  -90.00  38.00-120.00   60
 14  \w    -48.00 -18.00   0.50    6.91    --  -90.00  38.00 150.00   60
 15  \w    -69.00 -18.00   0.50    6.91    --  -90.00  57.00 150.00  102
 16  \w    -85.00 -18.00   0.50    6.91    --  -90.00 125.00-150.00  134
 17  \w    -69.00 -18.00   0.50    6.91    --  -90.00  57.00-150.00  102
 18  \w    -69.00 -18.00   0.50    6.91    --  -90.00  57.00 -30.00  102
 19  \w     38.00  97.00   0.50    6.91    --  110.16 -77.00-120.00  118
 20  \w     38.00 112.00   0.50    6.91    --  110.16-125.00-120.00  148
 21  \w     96.00 178.00   0.50    6.91    --  110.16  57.00-150.00  164
 22  \w     38.00 105.00   0.50    6.91    --  110.16 -99.00-180.00  134
 23  \w   -121.00 -38.00   0.50    1.73    --  -49.15 -38.00 -90.00  166
 24  \w   -121.00 -61.00   0.50    1.73    --  -49.15 -38.00  60.00  120
 25  \w     39.00 121.00   0.50    1.73    --   49.15  38.00-150.00  164
;
_diffrn_measurement_device 'four-circle diffractometer'
_diffrn_measurement_device_type 'XtaLAB Synergy, Dualflex, HyPix'
_diffrn_measurement_method '\w scans'
_diffrn_orient_matrix_type 'CrysAlisPro convention (1999,Acta A55,543-557)'
_diffrn_orient_matrix_UB_11 -0.0986348000
_diffrn_orient_matrix_UB_12 0.0179087000
_diffrn_orient_matrix_UB_13 -0.0614545000
_diffrn_orient_matrix_UB_21 0.0321007000
_diffrn_orient_matrix_UB_22 0.0497858000
_diffrn_orient_matrix_UB_23 -0.1540685000
_diffrn_orient_matrix_UB_31 -0.0002873000
_diffrn_orient_matrix_UB_32 -0.2421029000
_diffrn_orient_matrix_UB_33 -0.0360519000
_diffrn_radiation_monochromator mirror
_diffrn_radiation_probe x-ray
_diffrn_radiation_type 'Cu K\a'
_diffrn_radiation_wavelength 1.54184
_diffrn_reflns_av_R_equivalents 0.0586
_diffrn_reflns_av_unetI/netI 0.0371
_diffrn_reflns_Laue_measured_fraction_full 0.996
_diffrn_reflns_Laue_measured_fraction_max 0.929
_diffrn_reflns_limit_h_max 18
_diffrn_reflns_limit_h_min -18
_diffrn_reflns_limit_k_max 5
_diffrn_reflns_limit_k_min -7
_diffrn_reflns_limit_l_max 10
_diffrn_reflns_limit_l_min -11
_diffrn_reflns_number 7416
_diffrn_reflns_point_group_measured_fraction_full 0.996
_diffrn_reflns_point_group_measured_fraction_max 0.929
_diffrn_reflns_theta_full 67.684
_diffrn_reflns_theta_max 77.976
_diffrn_reflns_theta_min 2.974
_diffrn_source 'micro-focus sealed X-ray tube'
_diffrn_source_type 'PhotonJet (Cu) X-ray Source'
_exptl_absorpt_coefficient_mu 2.730
_exptl_absorpt_correction_T_max 1.000
_exptl_absorpt_correction_T_min 0.683
_exptl_absorpt_correction_type gaussian
_exptl_absorpt_process_details
;
CrysAlisPro 1.171.42.49 (Rigaku Oxford Diffraction, 2022)
Numerical absorption correction based on gaussian integration over
a multifaceted crystal model
Empirical absorption correction using spherical harmonics,
implemented in SCALE3 ABSPACK scaling algorithm.
;
_exptl_crystal_colour 'clear light colourless'
_exptl_crystal_colour_lustre clear
_exptl_crystal_colour_modifier light
_exptl_crystal_colour_primary colourless
_exptl_crystal_density_diffrn 1.496
_exptl_crystal_description plate
_exptl_crystal_F_000 396
_exptl_crystal_size_max 0.13
_exptl_crystal_size_mid 0.08
_exptl_crystal_size_min 0.02
_refine_diff_density_max 0.462
_refine_diff_density_min -0.627
_refine_diff_density_rms 0.079
_refine_ls_extinction_method none
_refine_ls_goodness_of_fit_ref 1.149
_refine_ls_hydrogen_treatment constr
_refine_ls_matrix_type full
_refine_ls_number_parameters 114
_refine_ls_number_reflns 1664
_refine_ls_number_restraints 0
_refine_ls_restrained_S_all 1.149
_refine_ls_R_factor_all 0.0556
_refine_ls_R_factor_gt 0.0495
_refine_ls_shift/su_max 0.000
_refine_ls_shift/su_mean 0.000
_refine_ls_structure_factor_coef Fsqd
_refine_ls_weighting_details 'w=1/[\s^2^(Fo^2^)+(0.0803P)^2^+0.6445P] where P=(Fo^2^+2Fc^2^)/3'
_refine_ls_weighting_scheme calc
_refine_ls_wR_factor_gt 0.1391
_refine_ls_wR_factor_ref 0.1484
_reflns_Friedel_coverage 0.000
_reflns_number_gt 1458
_reflns_number_total 1664
_reflns_threshold_expression 'I > 2\s(I)'
_cod_data_source_file d4ce00479e2.cif
_cod_data_source_block pi-p_repro
_cod_depositor_comments 'Adding full bibliography for 7249127--7249130.cif.'
_cod_database_code 7249127
_shelx_shelxl_version_number 2019/3
_chemical_oxdiff_formula 'C44  H40  N4  O4  P1  '
_shelx_space_group_comment
;
The symmetry employed for this shelxl refinement is uniquely defined
by the following loop, which should always be used as a source of
symmetry information in preference to the above space-group names.
They are only intended as comments.
;
_shelx_estimated_absorpt_t_max 0.947
_shelx_estimated_absorpt_t_min 0.718
_olex2_refinement_description
;
1. Fixed Uiso
 At 1.2 times of:
  All C(H) groups, All C(H,H) groups
 At 1.5 times of:
  All O(H) groups, All O(H,H) groups
2.a Free rotating group:
 O1S(H1SA,H1SB)
2.b Secondary CH2 refined with riding coordinates:
 C1(H1A,H1B)
2.c Aromatic/amide H refined with riding coordinates:
 C3(H3A), C4(H4), C6(H6), C7(H7)
2.d Idealised tetrahedral OH refined as rotating group:
 O2(H2), O3(H3)
;
_olex2_submission_special_instructions 'No special instructions were received'
_oxdiff_exptl_absorpt_empirical_details
;
Empirical correction (ABSPACK) includes:
- Absorption correction using spherical harmonics
- Frame scaling
;
_oxdiff_exptl_absorpt_empirical_full_max 2.327
_oxdiff_exptl_absorpt_empirical_full_min 0.464

loop_
_space_group_symop_operation_xyz
'x, y, z'
'-x, y+1/2, -z+1/2'
'-x, -y, -z'
'x, -y-1/2, z-1/2'

loop_
_atom_site_label
_atom_site_type_symbol
_atom_site_fract_x
_atom_site_fract_y
_atom_site_fract_z
_atom_site_U_iso_or_equiv
_atom_site_adp_type
_atom_site_occupancy
_atom_site_site_symmetry_order
_atom_site_calc_flag
_atom_site_refinement_flags_posn
_atom_site_refinement_flags_adp
_atom_site_refinement_flags_occupancy
_atom_site_disorder_assembly
_atom_site_disorder_group
P1 P 0.14894(4) 0.22431(10) 0.66458(7) 0.0248(2) Uani 1 1 d . . . . .
O1 O 0.11317(12) 0.1183(3) 0.79664(19) 0.0271(4) Uani 1 1 d . . . . .
O2 O 0.17968(12) 0.4583(3) 0.6925(2) 0.0317(5) Uani 1 1 d . . . . .
H2 H 0.142600 0.521476 0.743359 0.048 Uiso 1 1 calc R U . . .
O3 O 0.07298(12) 0.2167(3) 0.5377(2) 0.0276(4) Uani 1 1 d . . . . .
H3 H 0.090731 0.278989 0.462904 0.041 Uiso 1 1 calc R U . . .
C1 C 0.24564(18) 0.0883(5) 0.6018(3) 0.0302(6) Uani 1 1 d . . . . .
H1A H 0.227360 -0.056264 0.565152 0.036 Uiso 1 1 calc R U . . .
H1B H 0.268480 0.169531 0.518275 0.036 Uiso 1 1 calc R U . . .
C2 C 0.32092(17) 0.0641(4) 0.7214(3) 0.0282(6) Uani 1 1 d . . . . .
C3 C 0.3808(2) 0.2296(4) 0.7553(3) 0.0327(6) Uani 1 1 d . . . . .
H3A H 0.374150 0.362522 0.704198 0.039 Uiso 1 1 calc R U . . .
C4 C 0.4505(2) 0.2047(4) 0.8628(3) 0.0330(6) Uani 1 1 d . . . . .
H4 H 0.491336 0.320239 0.882102 0.040 Uiso 1 1 calc R U . . .
C5 C 0.46219(16) 0.0138(4) 0.9434(3) 0.0267(6) Uani 1 1 d . . . . .
C6 C 0.40031(19) -0.1495(5) 0.9099(3) 0.0371(7) Uani 1 1 d . . . . .
H6 H 0.405717 -0.281031 0.962945 0.045 Uiso 1 1 calc R U . . .
C7 C 0.3309(2) -0.1266(5) 0.8015(3) 0.0375(7) Uani 1 1 d . . . . .
H7 H 0.289847 -0.241737 0.781908 0.045 Uiso 1 1 calc R U . . .
O1S O 0.10654(13) 0.7000(3) 0.8690(2) 0.0322(5) Uani 1 1 d G . . . .
H1SA H 0.106391 0.836841 0.848973 0.048 Uiso 1 1 d G U . . .
H1SB H 0.054422 0.676524 0.904148 0.048 Uiso 1 1 d G U . . .

loop_
_atom_site_aniso_label
_atom_site_aniso_U_11
_atom_site_aniso_U_22
_atom_site_aniso_U_33
_atom_site_aniso_U_23
_atom_site_aniso_U_13
_atom_site_aniso_U_12
P1 0.0293(4) 0.0207(4) 0.0245(4) 0.0001(2) 0.0010(3) -0.0007(2)
O1 0.0362(10) 0.0201(8) 0.0253(9) 0.0019(7) 0.0038(7) -0.0007(7)
O2 0.0356(10) 0.0236(9) 0.0360(10) -0.0026(8) 0.0040(8) -0.0037(8)
O3 0.0301(9) 0.0254(9) 0.0272(9) 0.0018(7) 0.0014(8) -0.0015(7)
C1 0.0330(13) 0.0315(14) 0.0260(13) -0.0021(10) 0.0016(10) 0.0031(10)
C2 0.0289(12) 0.0297(13) 0.0260(13) -0.0038(10) 0.0021(10) 0.0017(10)
C3 0.0358(14) 0.0270(13) 0.0350(15) 0.0064(11) -0.0010(11) -0.0016(11)
C4 0.0361(14) 0.0261(14) 0.0361(15) 0.0033(11) -0.0029(12) -0.0060(11)
C5 0.0282(12) 0.0226(12) 0.0293(14) -0.0004(10) 0.0013(11) 0.0006(10)
C6 0.0379(15) 0.0234(13) 0.0485(17) 0.0070(12) -0.0090(13) -0.0034(11)
C7 0.0360(14) 0.0263(14) 0.0486(17) 0.0012(12) -0.0083(13) -0.0041(11)
O1S 0.0362(10) 0.0199(9) 0.0412(11) 0.0016(8) 0.0069(8) -0.0003(7)

loop_
_atom_type_symbol
_atom_type_description
_atom_type_scat_dispersion_real
_atom_type_scat_dispersion_imag
_atom_type_scat_source
C C 0.0181 0.0091 'International Tables Vol C Tables 4.2.6.8 and 6.1.1.4'
H H 0.0000 0.0000 'International Tables Vol C Tables 4.2.6.8 and 6.1.1.4'
O O 0.0492 0.0322 'International Tables Vol C Tables 4.2.6.8 and 6.1.1.4'
P P 0.2955 0.4335 'International Tables Vol C Tables 4.2.6.8 and 6.1.1.4'

loop_
_exptl_crystal_face_index_h
_exptl_crystal_face_index_k
_exptl_crystal_face_index_l
_exptl_crystal_face_perp_dist
-1 0 6 0.0637
0 -4 -1 0.0400
0 4 1 0.0400
10 0 0 0.0059
-10 0 0 0.0099
0 1 6 0.0625
0 0 -6 0.0565
0 4 -2 0.0602

loop_
_geom_angle_atom_site_label_1
_geom_angle_atom_site_label_2
_geom_angle_atom_site_label_3
_geom_angle
_geom_angle_site_symmetry_1
_geom_angle_site_symmetry_3
_geom_angle_publ_flag
O1 P1 O2 113.60(10) . . ?
O1 P1 O3 107.50(10) . . ?
O1 P1 C1 112.44(12) . . ?
O2 P1 O3 110.09(10) . . ?
O2 P1 C1 105.14(12) . . ?
O3 P1 C1 107.95(11) . . ?
P1 O2 H2 109.5 . . ?
P1 O3 H3 109.5 . . ?
P1 C1 H1A 109.0 . . ?
P1 C1 H1B 109.0 . . ?
H1A C1 H1B 107.8 . . ?
C2 C1 P1 112.89(17) . . ?
C2 C1 H1A 109.0 . . ?
C2 C1 H1B 109.0 . . ?
C3 C2 C1 121.5(2) . . ?
C3 C2 C7 118.0(2) . . ?
C7 C2 C1 120.5(2) . . ?
C2 C3 H3A 119.4 . . ?
C2 C3 C4 121.1(2) . . ?
C4 C3 H3A 119.4 . . ?
C3 C4 H4 119.1 . . ?
C3 C4 C5 121.7(2) . . ?
C5 C4 H4 119.1 . . ?
C4 C5 C5 121.6(3) . 3_657 ?
C6 C5 C4 116.4(2) . . ?
C6 C5 C5 122.0(3) . 3_657 ?
C5 C6 H6 118.9 . . ?
C7 C6 C5 122.2(3) . . ?
C7 C6 H6 118.9 . . ?
C2 C7 H7 119.8 . . ?
C6 C7 C2 120.5(3) . . ?
C6 C7 H7 119.8 . . ?
H1SA O1S H1SB 104.5 . . ?

loop_
_geom_bond_atom_site_label_1
_geom_bond_atom_site_label_2
_geom_bond_distance
_geom_bond_site_symmetry_2
_geom_bond_publ_flag
P1 O1 1.4970(18) . ?
P1 O2 1.5405(19) . ?
P1 O3 1.5637(19) . ?
P1 C1 1.794(3) . ?
O2 H2 0.8400 . ?
O3 H3 0.8400 . ?
C1 H1A 0.9900 . ?
C1 H1B 0.9900 . ?
C1 C2 1.519(3) . ?
C2 C3 1.383(4) . ?
C2 C7 1.394(4) . ?
C3 H3A 0.9500 . ?
C3 C4 1.387(4) . ?
C4 H4 0.9500 . ?
C4 C5 1.400(4) . ?
C5 C5 1.486(5) 3_657 ?
C5 C6 1.391(4) . ?
C6 H6 0.9500 . ?
C6 C7 1.389(4) . ?
C7 H7 0.9500 . ?
O1S H1SA 0.8699 . ?
O1S H1SB 0.8701 . ?

loop_
_geom_torsion_atom_site_label_1
_geom_torsion_atom_site_label_2
_geom_torsion_atom_site_label_3
_geom_torsion_atom_site_label_4
_geom_torsion
_geom_torsion_site_symmetry_1
_geom_torsion_site_symmetry_2
_geom_torsion_site_symmetry_3
_geom_torsion_site_symmetry_4
_geom_torsion_publ_flag
P1 C1 C2 C3 -82.3(3) . . . . ?
P1 C1 C2 C7 97.1(3) . . . . ?
O1 P1 C1 C2 -55.5(2) . . . . ?
O2 P1 C1 C2 68.6(2) . . . . ?
O3 P1 C1 C2 -173.90(18) . . . . ?
C1 C2 C3 C4 -178.7(3) . . . . ?
C1 C2 C7 C6 179.3(3) . . . . ?
C2 C3 C4 C5 -1.3(4) . . . . ?
C3 C2 C7 C6 -1.3(4) . . . . ?
C3 C4 C5 C5 178.9(3) . . . 3_657 ?
C3 C4 C5 C6 0.1(4) . . . . ?
C4 C5 C6 C7 0.6(4) . . . . ?
C5 C5 C6 C7 -178.3(3) 3_657 . . . ?
C5 C6 C7 C2 0.1(5) . . . . ?
C7 C2 C3 C4 1.9(4) . . . . ?

loop_
_exptl_oxdiff_crystal_face_indexfrac_h
_exptl_oxdiff_crystal_face_indexfrac_k
_exptl_oxdiff_crystal_face_indexfrac_l
_exptl_oxdiff_crystal_face_x
_exptl_oxdiff_crystal_face_y
_exptl_oxdiff_crystal_face_z
-1.3777 -0.3512 5.8620 -0.2306 -0.9649 -0.1259
-0.0134 -3.9682 -1.0747 -0.0037 -0.0324 0.9995
0.0134 3.9682 1.0747 0.0037 0.0324 -0.9995
9.6519 0.0452 -0.1321 -0.9431 0.3324 -0.0090
-9.6519 -0.0452 0.1321 0.9431 -0.3324 0.0090
-0.2131 0.9988 6.0109 -0.3305 -0.8832 -0.4584
0.2326 0.0009 -6.0108 0.3465 0.9336 0.2164
0.1557 3.9989 -2.0035 0.1794 0.5128 -0.8960
